data_7063898
loop_
_publ_author_name
'Bharti, Shachendra Kumar'
'Odera, Keiko'
'Tripathi, Kamini'
'Ward, Benzamin D.'
'Bhattacharya, S.'
'Takahashi, Ryoya'
'Mishra, Lallan'

_publ_section_title
;
 Structural and chemical investigation of a tridentate fluorescein
 hydrazone (LH3), a selective Cu2+ and Hg2+ chelator: detection of
 CN&#x2212; and HSO4&#x2212; by its Cu2+ complexes and effect on HeLa cell
 division
;
_journal_issue 33
_journal_name_full 'New Journal of Chemistry'
_journal_page_first 14219
_journal_page_last 14230
_journal_paper_doi 10.1039/D5NJ01491C
_journal_volume 49
_journal_year 2025
_chemical_formula_moiety 'C33 H20 Cl Cu N5 O7, 2(C H4 O), H2 O'
_chemical_formula_sum 'C35 H30 Cl Cu N5 O10'
_chemical_formula_weight 779.63
_space_group_crystal_system orthorhombic
_space_group_IT_number 61
_space_group_name_Hall '-P 2ac 2ab'
_space_group_name_H-M_alt 'P b c a'
_atom_sites_solution_hydrogens mixed
_atom_sites_solution_primary iterative
_audit_creation_date 2024-12-14
_audit_creation_method
;
Olex2 1.5-alpha
(compiled 2024.11.29 svn.rc9064207 for OlexSys, GUI svn.r7097)
;
_audit_update_record
;
2024-12-14 deposited with the CCDC.	2025-07-09 downloaded from the CCDC.
;
_cell_angle_alpha 90
_cell_angle_beta 90
_cell_angle_gamma 90
_cell_formula_units_Z 8
_cell_length_a 18.1151(2)
_cell_length_b 16.9077(2)
_cell_length_c 21.8085(3)
_cell_measurement_reflns_used 31924
_cell_measurement_temperature 99.97(15)
_cell_measurement_theta_max 71.9430
_cell_measurement_theta_min 4.0520
_cell_volume 6679.61(14)
_computing_cell_refinement 'CrysAlisPro 1.171.42.90a (Rigaku OD, 2023)'
_computing_data_collection 'CrysAlisPro 1.171.42.90a (Rigaku OD, 2023)'
_computing_data_reduction 'CrysAlisPro 1.171.42.90a (Rigaku OD, 2023)'
_computing_molecular_graphics 'Olex2 1.5-alpha (Dolomanov et al., 2009)'
_computing_publication_material 'Olex2 1.5-alpha (Dolomanov et al., 2009)'
_computing_structure_refinement 'SHELXL 2018/3 (Sheldrick, 2015)'
_computing_structure_solution 'olex2.solve 1.5-alpha (Bourhis et al., 2015)'
_diffrn_ambient_environment N~2~
_diffrn_ambient_temperature 99.97(15)
_diffrn_detector 'Hybrid Pixel Array Detector'
_diffrn_detector_area_resol_mean 10.0000
_diffrn_detector_type HyPix3000
_diffrn_measured_fraction_theta_full 0.999
_diffrn_measured_fraction_theta_max 0.995
_diffrn_measurement_details
;
List of Runs (angles in degrees, time in seconds):

  # Type    Start    End  Width  t~exp~   \w     \q     \k     \f   Frames
#--------------------------------------------------------------------------
  1  \w    -62.00  27.00   0.50    2.49    --  -40.58  58.00 120.00  178
  2  \w    -70.00  29.00   0.50    2.49    --  -40.58  84.00-125.00  198
  3  \w    -69.00  29.00   0.50    2.49    --  -40.58  82.00 -16.00  196
  4  \w   -111.00 -13.00   0.50    2.49    --  -82.50  82.00 -16.00  196
  5  \w   -152.00 -78.00   0.50    2.49    --  -82.50 -84.00 114.00  148
  6  \w   -150.00 -61.00   0.50    2.49    --  -82.50 -58.00 -20.00  178
  7  \w    100.00 174.00   0.50    2.49    --  104.00  84.00-125.00  148
  8  \w     34.00 133.00   0.50    2.49    --  104.00 -84.00 114.00  198
  9  \w     37.00  67.00   0.50    2.49    --  104.00 -58.00 -20.00   60
 10  \w     83.00 171.00   0.50    2.49    --  104.00  58.00 120.00  176
 11  \w    100.00 173.00   0.50    2.49    --  104.00  82.00 -16.00  146
 12  \w    -26.00  62.00   0.50    2.49    --   40.58 -58.00 -20.00  176
 13  \w    -35.00  24.00   0.50    2.49    --   40.58 -11.00-150.00  118
 14  \w     18.00  78.00   0.50    2.49    --   40.58-104.00 -60.00  120
 15  \w     19.00 108.00   0.50    2.49    --   40.58  58.00 120.00  178
 16  \w    -22.00  70.00   0.50    2.49    --   40.58 -84.00 114.00  184
 17  \w    -22.00  69.00   0.50    2.49    --   40.58 -82.00-138.00  182
 18  \w    -47.00 -15.00   0.50    2.49    --  -82.50  42.00-180.00   64
 19  \w    -47.00 -15.00   0.50    2.49    --  -82.50  42.00 120.00   64
 20  \w    -47.00 -15.00   0.50    2.49    --  -82.50  42.00   0.00   64
 21  \w    -47.00 -15.00   0.50    2.49    --  -82.50  42.00-150.00   64
 22  \w     36.00  68.00   0.50    2.49    --  104.00 -59.00 120.00   64
 23  \w     36.00  68.00   0.50    2.49    --  104.00 -59.00-180.00   64
 24  \w     36.00  83.00   0.50    2.49    --  104.00 -68.00 120.00   94
 25  \w     38.00 118.00   0.50    2.49    --  104.00-133.00   0.00  160
 26  \w     36.00  68.00   0.50    2.49    --  104.00 -59.00 -30.00   64
 27  \w     36.00  83.00   0.50    2.49    --  104.00 -68.00 -60.00   94
 28  \w     36.00  68.00   0.50    2.49    --  104.00 -59.00-120.00   64
 29  \w     36.00  68.00   0.50    2.49    --  104.00 -59.00 -90.00   64
 30  \w     35.00 105.00   0.50    2.49    --  104.00 -77.00  30.00  140
 31  \w     36.00  83.00   0.50    2.49    --  104.00 -68.00-180.00   94
 32  \w    104.00 177.00   0.50    2.49    --  104.00  93.00  30.00  146
 33  \w     36.00  68.00   0.50    2.49    --  104.00 -59.00 150.00   64
 34  \w     36.00  68.00   0.50    2.49    --  104.00 -59.00   0.00   64
 35  \w     36.00  83.00   0.50    2.49    --  104.00 -68.00  30.00   94
 36  \w     79.00 177.00   0.50    2.49    --  104.00  17.00-120.00  196
;
_diffrn_measurement_device 'four-circle diffractometer'
_diffrn_measurement_device_type 'XtaLAB Synergy, Dualflex, HyPix3000'
_diffrn_measurement_method '\w scans'
_diffrn_orient_matrix_type 'CrysAlisPro convention (1999,Acta A55,543-557)'
_diffrn_orient_matrix_UB_11 0.0165823000
_diffrn_orient_matrix_UB_12 -0.0401529000
_diffrn_orient_matrix_UB_13 -0.0619109000
_diffrn_orient_matrix_UB_21 -0.0719723000
_diffrn_orient_matrix_UB_22 -0.0480734000
_diffrn_orient_matrix_UB_23 0.0055172000
_diffrn_orient_matrix_UB_31 -0.0422162000
_diffrn_orient_matrix_UB_32 0.0661093000
_diffrn_orient_matrix_UB_33 -0.0335921000
_diffrn_radiation_monochromator mirror
_diffrn_radiation_probe x-ray
_diffrn_radiation_type 'Cu K\a'
_diffrn_radiation_wavelength 1.54184
_diffrn_reflns_av_R_equivalents 0.0338
_diffrn_reflns_av_unetI/netI 0.0202
_diffrn_reflns_Laue_measured_fraction_full 0.999
_diffrn_reflns_Laue_measured_fraction_max 0.995
_diffrn_reflns_limit_h_max 22
_diffrn_reflns_limit_h_min -22
_diffrn_reflns_limit_k_max 20
_diffrn_reflns_limit_k_min -19
_diffrn_reflns_limit_l_max 26
_diffrn_reflns_limit_l_min -26
_diffrn_reflns_number 52620
_diffrn_reflns_point_group_measured_fraction_full 0.999
_diffrn_reflns_point_group_measured_fraction_max 0.995
_diffrn_reflns_theta_full 67.684
_diffrn_reflns_theta_max 71.948
_diffrn_reflns_theta_min 4.054
_diffrn_source 'micro-focus sealed X-ray tube'
_diffrn_source_type 'PhotonJet (Cu) X-ray Source'
_exptl_absorpt_coefficient_mu 2.249
_exptl_absorpt_correction_T_max 1.00000
_exptl_absorpt_correction_T_min 0.91280
_exptl_absorpt_correction_type multi-scan
_exptl_absorpt_process_details
;
CrysAlisPro 1.171.42.90a (Rigaku Oxford Diffraction, 2023)
Empirical absorption correction using spherical harmonics,
implemented in SCALE3 ABSPACK scaling algorithm.
;
_exptl_crystal_colour brown
_exptl_crystal_colour_primary brown
_exptl_crystal_density_diffrn 1.551
_exptl_crystal_description needle
_exptl_crystal_F_000 3208
_exptl_crystal_size_max 0.22
_exptl_crystal_size_mid 0.2
_exptl_crystal_size_min 0.2
_refine_diff_density_max 1.028
_refine_diff_density_min -0.516
_refine_diff_density_rms 0.068
_refine_ls_extinction_method none
_refine_ls_goodness_of_fit_ref 1.025
_refine_ls_hydrogen_treatment mixed
_refine_ls_matrix_type full
_refine_ls_number_parameters 480
_refine_ls_number_reflns 6535
_refine_ls_number_restraints 0
_refine_ls_restrained_S_all 1.025
_refine_ls_R_factor_all 0.0533
_refine_ls_R_factor_gt 0.0439
_refine_ls_shift/su_max 0.001
_refine_ls_shift/su_mean 0.000
_refine_ls_structure_factor_coef Fsqd
_refine_ls_weighting_details 'w=1/[\s^2^(Fo^2^)+(0.0693P)^2^+7.8064P] where P=(Fo^2^+2Fc^2^)/3'
_refine_ls_weighting_scheme calc
_refine_ls_wR_factor_gt 0.1189
_refine_ls_wR_factor_ref 0.1276
_reflns_Friedel_coverage 0.000
_reflns_number_gt 5507
_reflns_number_total 6535
_reflns_threshold_expression 'I > 2\s(I)'
_cod_data_source_file d5nj01491c2.cif
_cod_data_source_block lh2-c-4_auto
_cod_depositor_comments 'Adding full bibliography for 7063897--7063900.cif.'
_cod_original_cell_volume 6679.63(15)
_cod_database_code 7063898
_shelx_shelxl_version_number 2018/3
_chemical_oxdiff_formula 'C H N O Cu'
_shelx_space_group_comment
;
The symmetry employed for this shelxl refinement is uniquely defined
by the following loop, which should always be used as a source of
symmetry information in preference to the above space-group names.
They are only intended as comments.
;
_shelx_estimated_absorpt_t_max 0.662
_shelx_estimated_absorpt_t_min 0.637
_olex2_refinement_description
;
1. Fixed Uiso
 At 1.2 times of:
  All C(H) groups
 At 1.5 times of:
  All C(H,H,H) groups, All O(H) groups, All O(H,H) groups
2.a Free rotating group:
 O8(H8A,H8B)
2.b Aromatic/amide H refined with riding coordinates:
 C21(H21), C23(H23), C15(H15), C4(H4), C25(H25), C9(H9), C5(H5), C26(H26),
 C16(H16), C18(H18), C10(H10), C2(H2), C17(H17), C12(H12), C29(H29), C30(H30),
 C33(H33), C32(H32)
2.c Idealised Me refined as rotating group:
 C35(H35A,H35B,H35C), C34(H34A,H34B,H34C)
2.d Idealised tetrahedral OH refined as rotating group:
 O3(H3), O1(H1), O9(H9A)
;
_olex2_submission_special_instructions 'No special instructions were received'
_oxdiff_exptl_absorpt_empirical_details
;
Empirical correction (ABSPACK) includes:
- Absorption correction using spherical harmonics
- Frame scaling
;
_oxdiff_exptl_absorpt_empirical_full_max 1.165
_oxdiff_exptl_absorpt_empirical_full_min 0.883

loop_
_space_group_symop_operation_xyz
'x, y, z'
'-x+1/2, -y, z+1/2'
'-x, y+1/2, -z+1/2'
'x+1/2, -y+1/2, -z'
'-x, -y, -z'
'x-1/2, y, -z-1/2'
'x, -y-1/2, z-1/2'
'-x-1/2, y-1/2, z'

loop_
_atom_site_label
_atom_site_type_symbol
_atom_site_fract_x
_atom_site_fract_y
_atom_site_fract_z
_atom_site_U_iso_or_equiv
_atom_site_adp_type
_atom_site_occupancy
_atom_site_site_symmetry_order
_atom_site_calc_flag
_atom_site_refinement_flags_posn
_atom_site_refinement_flags_adp
_atom_site_refinement_flags_occupancy
_atom_site_disorder_assembly
_atom_site_disorder_group
Cu01 Cu 0.11842(2) 0.61155(2) 0.37965(2) 0.02613(12) Uani 1 1 d . . . . .
O4 O 0.05004(9) 0.55155(9) 0.32419(8) 0.0275(4) Uani 1 1 d . . . . .
O5 O 0.19280(9) 0.65858(10) 0.42964(8) 0.0296(4) Uani 1 1 d . . . . .
O3 O 0.37083(10) 0.20247(10) 0.29134(9) 0.0311(4) Uani 1 1 d . . . . .
H3 H 0.406422 0.198357 0.266857 0.047 Uiso 1 1 calc R U . . .
O2 O 0.34431(10) 0.44294(10) 0.18418(11) 0.0435(5) Uani 1 1 d . . . . .
O1 O 0.35504(10) 0.69533(10) 0.09192(10) 0.0383(4) Uani 1 1 d . . . . .
H1 H 0.398145 0.679440 0.084860 0.057 Uiso 1 1 calc R U . . .
N4 N 0.19395(11) 0.55177(11) 0.33233(9) 0.0243(4) Uani 1 1 d . . . . .
N5 N 0.16088(11) 0.50966(11) 0.28591(9) 0.0244(4) Uani 1 1 d . . . . .
O10 O 0.48257(12) 0.18014(13) 0.21887(10) 0.0450(5) Uani 1 1 d . . . . .
N3 N 0.49323(12) 0.59716(12) 0.44388(10) 0.0307(5) Uani 1 1 d . . . . .
N2 N 0.52600(12) 0.62939(12) 0.48821(10) 0.0311(5) Uani 1 1 d . . . . .
O9 O 0.47134(14) 0.26693(15) 0.11781(12) 0.0597(6) Uani 1 1 d . . . . .
H9A H 0.432270 0.274332 0.097870 0.090 Uiso 1 1 calc R U . . .
H10A H 0.488(2) 0.208(3) 0.186(2) 0.090 Uiso 1 1 d . U . . .
O7 O 0.85107(13) 0.5736(2) 0.57529(12) 0.0718(8) Uani 1 1 d . . . . .
C14 C 0.12277(13) 0.44051(13) 0.20145(11) 0.0251(5) Uani 1 1 d . . . . .
C22 C 0.30076(13) 0.59280(13) 0.38850(11) 0.0249(5) Uani 1 1 d . . . . .
C21 C 0.26461(13) 0.55008(13) 0.34042(11) 0.0254(5) Uani 1 1 d . . . . .
H21 H 0.293809 0.519180 0.313303 0.030 Uiso 1 1 calc R U . . .
C20 C 0.08608(13) 0.51419(13) 0.28515(11) 0.0258(5) Uani 1 1 d . . . . .
N1 N 0.82070(14) 0.54281(18) 0.53138(14) 0.0512(7) Uani 1 1 d . . . . .
C27 C 0.26398(14) 0.64510(13) 0.42964(11) 0.0270(5) Uani 1 1 d . . . . .
O6 O 0.85020(13) 0.49159(15) 0.49981(16) 0.0723(8) Uani 1 1 d . . . . .
C19 C 0.06140(13) 0.46813(13) 0.23250(11) 0.0260(5) Uani 1 1 d . . . . .
C11 C 0.32979(13) 0.26692(13) 0.27635(11) 0.0268(5) Uani 1 1 d . . . . .
C7 C 0.19407(13) 0.46911(13) 0.23121(11) 0.0244(5) Uani 1 1 d . . . . .
C8 C 0.24279(13) 0.39979(12) 0.24921(11) 0.0238(5) Uani 1 1 d . . . . .
C1 C 0.30838(13) 0.51329(13) 0.17301(12) 0.0283(5) Uani 1 1 d . . . . .
C6 C 0.23689(13) 0.52830(13) 0.19262(11) 0.0246(5) Uani 1 1 d . . . . .
C23 C 0.37742(13) 0.58059(14) 0.39458(12) 0.0278(5) Uani 1 1 d . . . . .
H23 H 0.401755 0.545391 0.367298 0.033 Uiso 1 1 calc R U . . .
C24 C 0.41788(14) 0.61877(14) 0.43942(12) 0.0279(5) Uani 1 1 d . . . . .
C13 C 0.31209(14) 0.38921(13) 0.22367(12) 0.0291(5) Uani 1 1 d . . . . .
C15 C 0.11523(14) 0.39017(13) 0.15141(12) 0.0279(5) Uani 1 1 d . . . . .
H15 H 0.157088 0.370279 0.130174 0.034 Uiso 1 1 calc R U . . .
C4 C 0.24535(15) 0.65601(14) 0.14184(12) 0.0314(5) Uani 1 1 d . . . . .
H4 H 0.223271 0.704921 0.130739 0.038 Uiso 1 1 calc R U . . .
C25 C 0.38237(14) 0.67385(14) 0.47790(12) 0.0302(5) Uani 1 1 d . . . . .
H25 H 0.410300 0.702891 0.507097 0.036 Uiso 1 1 calc R U . . .
C3 C 0.31780(14) 0.63930(14) 0.12443(12) 0.0303(5) Uani 1 1 d . . . . .
C9 C 0.21753(14) 0.34088(14) 0.28868(12) 0.0301(5) Uani 1 1 d . . . . .
H9 H 0.169931 0.346052 0.306524 0.036 Uiso 1 1 calc R U . . .
C5 C 0.20590(14) 0.60098(14) 0.17535(12) 0.0291(5) Uani 1 1 d . . . . .
H5 H 0.156552 0.612684 0.186974 0.035 Uiso 1 1 calc R U . . .
C26 C 0.30763(14) 0.68575(14) 0.47338(12) 0.0306(5) Uani 1 1 d . . . . .
H26 H 0.284497 0.722262 0.500342 0.037 Uiso 1 1 calc R U . . .
C16 C 0.04349(15) 0.37004(14) 0.13366(12) 0.0316(5) Uani 1 1 d . . . . .
H16 H 0.036563 0.335616 0.099719 0.038 Uiso 1 1 calc R U . . .
C18 C -0.01051(14) 0.44869(14) 0.21477(12) 0.0309(5) Uani 1 1 d . . . . .
H18 H -0.052277 0.468478 0.236181 0.037 Uiso 1 1 calc R U . . .
C10 C 0.25954(15) 0.27539(14) 0.30257(12) 0.0321(5) Uani 1 1 d . . . . .
H10 H 0.241038 0.236196 0.329737 0.038 Uiso 1 1 calc R U . . .
C2 C 0.34961(14) 0.56735(14) 0.13943(12) 0.0306(5) Uani 1 1 d . . . . .
H2 H 0.398592 0.555231 0.127007 0.037 Uiso 1 1 calc R U . . .
C28 C 0.60093(14) 0.60592(14) 0.49461(12) 0.0300(5) Uani 1 1 d . . . . .
C17 C -0.01800(14) 0.39915(15) 0.16447(13) 0.0332(6) Uani 1 1 d . . . . .
H17 H -0.065974 0.384853 0.150819 0.040 Uiso 1 1 calc R U . . .
C12 C 0.35533(14) 0.32338(14) 0.23622(13) 0.0312(5) Uani 1 1 d . . . . .
H12 H 0.402201 0.317388 0.217245 0.037 Uiso 1 1 calc R U . . .
C29 C 0.63179(15) 0.54038(15) 0.46510(12) 0.0327(5) Uani 1 1 d . . . . .
H29 H 0.603016 0.509659 0.437545 0.039 Uiso 1 1 calc R U . . .
C31 C 0.74458(15) 0.56595(17) 0.51712(13) 0.0381(6) Uani 1 1 d . . . . .
C30 C 0.70455(15) 0.52075(16) 0.47640(13) 0.0370(6) Uani 1 1 d . . . . .
H30 H 0.726630 0.476787 0.456420 0.044 Uiso 1 1 calc R U . . .
C33 C 0.64254(16) 0.65125(16) 0.53528(13) 0.0367(6) Uani 1 1 d . . . . .
H33 H 0.621154 0.695865 0.554906 0.044 Uiso 1 1 calc R U . . .
C32 C 0.71528(16) 0.63087(17) 0.54691(14) 0.0404(6) Uani 1 1 d . . . . .
H32 H 0.744347 0.660853 0.574738 0.048 Uiso 1 1 calc R U . . .
C35 C 0.55299(18) 0.1924(2) 0.24635(17) 0.0524(8) Uani 1 1 d . . . . .
H35A H 0.591609 0.172093 0.219085 0.079 Uiso 1 1 calc R U . . .
H35B H 0.555140 0.164376 0.285654 0.079 Uiso 1 1 calc R U . . .
H35C H 0.560677 0.249061 0.253201 0.079 Uiso 1 1 calc R U . . .
C34 C 0.5199(2) 0.3251(2) 0.1049(2) 0.0683(11) Uani 1 1 d . . . . .
H34A H 0.570349 0.304829 0.109238 0.102 Uiso 1 1 calc R U . . .
H34B H 0.512501 0.369205 0.133423 0.102 Uiso 1 1 calc R U . . .
H34C H 0.512224 0.343477 0.062805 0.102 Uiso 1 1 calc R U . . .
Cl1 Cl 0.02555(3) 0.66777(4) 0.43101(3) 0.03563(16) Uani 1 1 d . . . . .
O8 O 0.34694(19) 0.3260(2) 0.06171(14) 0.0806(9) Uani 1 1 d G . . . .
H8A H 0.350145 0.320841 0.022105 0.121 Uiso 1 1 d G U . . .
H8B H 0.345664 0.376901 0.067672 0.121 Uiso 1 1 d G U . . .

loop_
_atom_site_aniso_label
_atom_site_aniso_U_11
_atom_site_aniso_U_22
_atom_site_aniso_U_33
_atom_site_aniso_U_23
_atom_site_aniso_U_13
_atom_site_aniso_U_12
Cu01 0.0248(2) 0.02123(19) 0.0323(2) -0.00307(14) 0.00077(14) 0.00115(13)
O4 0.0264(8) 0.0207(7) 0.0356(9) -0.0027(7) 0.0016(7) -0.0005(6)
O5 0.0268(8) 0.0274(8) 0.0345(9) -0.0061(7) 0.0003(7) 0.0034(7)
O3 0.0326(9) 0.0205(8) 0.0402(10) 0.0059(7) 0.0010(8) 0.0047(7)
O2 0.0307(9) 0.0249(9) 0.0750(14) 0.0232(9) 0.0153(10) 0.0069(7)
O1 0.0336(9) 0.0265(9) 0.0547(12) 0.0148(8) 0.0060(9) -0.0001(8)
N4 0.0270(10) 0.0179(9) 0.0279(10) -0.0015(7) -0.0022(8) -0.0020(7)
N5 0.0247(10) 0.0195(9) 0.0289(10) -0.0032(8) -0.0029(8) -0.0005(7)
O10 0.0423(11) 0.0466(12) 0.0462(12) 0.0070(9) 0.0026(10) 0.0107(9)
N3 0.0305(11) 0.0271(10) 0.0346(11) -0.0026(9) -0.0040(9) -0.0024(9)
N2 0.0310(11) 0.0279(10) 0.0344(11) -0.0030(9) -0.0032(9) -0.0032(9)
O9 0.0660(16) 0.0553(14) 0.0577(15) 0.0053(11) -0.0005(12) 0.0069(12)
O7 0.0388(12) 0.120(2) 0.0571(15) 0.0226(16) -0.0150(12) -0.0109(14)
C14 0.0273(12) 0.0173(10) 0.0308(12) 0.0035(9) -0.0035(10) -0.0007(8)
C22 0.0265(11) 0.0207(10) 0.0276(12) 0.0002(9) -0.0014(9) -0.0004(9)
C21 0.0263(12) 0.0197(10) 0.0301(12) -0.0010(9) 0.0007(9) 0.0006(9)
C20 0.0255(11) 0.0178(10) 0.0340(12) 0.0029(9) -0.0002(10) 0.0002(9)
N1 0.0332(13) 0.0580(17) 0.0626(18) 0.0285(14) -0.0080(13) -0.0026(12)
C27 0.0314(12) 0.0203(10) 0.0294(12) 0.0015(9) -0.0015(10) 0.0007(9)
O6 0.0420(13) 0.0518(14) 0.123(2) 0.0160(16) -0.0059(15) 0.0117(11)
C19 0.0280(12) 0.0181(10) 0.0318(12) 0.0017(9) -0.0024(10) -0.0005(9)
C11 0.0297(12) 0.0182(10) 0.0324(12) 0.0001(9) -0.0036(10) 0.0002(9)
C7 0.0276(11) 0.0187(10) 0.0271(11) -0.0020(9) -0.0014(10) 0.0006(9)
C8 0.0252(11) 0.0171(10) 0.0290(11) -0.0014(9) -0.0021(9) -0.0007(9)
C1 0.0272(12) 0.0176(10) 0.0402(13) 0.0031(10) -0.0013(11) 0.0018(9)
C6 0.0275(12) 0.0176(10) 0.0286(11) -0.0011(9) -0.0003(9) -0.0022(9)
C23 0.0281(12) 0.0237(11) 0.0316(12) -0.0013(10) -0.0017(10) 0.0015(9)
C24 0.0278(12) 0.0236(11) 0.0322(12) -0.0018(10) -0.0030(10) 0.0006(9)
C13 0.0275(12) 0.0197(11) 0.0402(14) 0.0044(10) 0.0011(11) -0.0029(9)
C15 0.0338(13) 0.0210(11) 0.0290(12) 0.0006(9) -0.0014(10) -0.0008(9)
C4 0.0371(13) 0.0213(11) 0.0358(13) 0.0038(10) 0.0007(11) 0.0039(10)
C25 0.0356(13) 0.0246(11) 0.0306(12) -0.0034(10) -0.0058(10) 0.0002(10)
C3 0.0330(13) 0.0223(11) 0.0357(13) 0.0036(10) -0.0002(11) -0.0039(10)
C9 0.0312(12) 0.0265(12) 0.0326(13) 0.0045(10) 0.0036(10) 0.0039(10)
C5 0.0312(12) 0.0224(11) 0.0339(13) 0.0015(10) 0.0019(10) 0.0032(10)
C26 0.0348(13) 0.0243(11) 0.0326(13) -0.0065(10) -0.0023(11) 0.0045(10)
C16 0.0381(14) 0.0241(11) 0.0327(13) -0.0001(10) -0.0065(11) -0.0037(10)
C18 0.0271(12) 0.0240(11) 0.0415(14) -0.0001(10) -0.0030(11) 0.0001(9)
C10 0.0368(13) 0.0243(11) 0.0351(13) 0.0073(10) 0.0027(11) 0.0011(10)
C2 0.0271(12) 0.0233(11) 0.0415(14) 0.0045(10) 0.0021(11) -0.0018(10)
C28 0.0308(12) 0.0274(12) 0.0317(13) 0.0024(10) -0.0009(10) -0.0037(10)
C17 0.0303(13) 0.0296(12) 0.0396(14) 0.0008(11) -0.0069(11) -0.0031(10)
C12 0.0272(12) 0.0216(11) 0.0449(15) 0.0055(10) 0.0013(11) 0.0000(9)
C29 0.0356(13) 0.0285(12) 0.0338(13) 0.0009(10) -0.0021(11) -0.0021(11)
C31 0.0308(13) 0.0405(14) 0.0431(15) 0.0181(12) -0.0043(12) -0.0029(11)
C30 0.0366(14) 0.0327(13) 0.0415(15) 0.0067(12) 0.0018(12) 0.0024(11)
C33 0.0376(14) 0.0330(13) 0.0394(14) -0.0030(11) -0.0047(12) -0.0048(11)
C32 0.0378(15) 0.0418(15) 0.0415(15) 0.0050(12) -0.0092(12) -0.0103(12)
C35 0.0423(16) 0.0570(19) 0.058(2) -0.0017(16) 0.0022(15) 0.0000(15)
C34 0.071(2) 0.058(2) 0.076(3) -0.0081(19) 0.020(2) -0.0102(19)
Cl1 0.0282(3) 0.0358(3) 0.0429(3) -0.0102(3) 0.0029(3) 0.0036(2)
O8 0.0768(19) 0.111(2) 0.0541(15) 0.0320(16) -0.0146(15) -0.028(2)

loop_
_atom_type_symbol
_atom_type_description
_atom_type_scat_dispersion_real
_atom_type_scat_dispersion_imag
_atom_type_scat_source
C C 0.0181 0.0091 'International Tables Vol C Tables 4.2.6.8 and 6.1.1.4'
H H 0.0000 0.0000 'International Tables Vol C Tables 4.2.6.8 and 6.1.1.4'
Cl Cl 0.3639 0.7018 'International Tables Vol C Tables 4.2.6.8 and 6.1.1.4'
Cu Cu -1.9646 0.5888 'International Tables Vol C Tables 4.2.6.8 and 6.1.1.4'
N N 0.0311 0.0180 'International Tables Vol C Tables 4.2.6.8 and 6.1.1.4'
O O 0.0492 0.0322 'International Tables Vol C Tables 4.2.6.8 and 6.1.1.4'

loop_
_geom_angle_atom_site_label_1
_geom_angle_atom_site_label_2
_geom_angle_atom_site_label_3
_geom_angle
_geom_angle_site_symmetry_1
_geom_angle_site_symmetry_3
_geom_angle_publ_flag
O4 Cu01 Cl1 93.00(5) . . ?
O5 Cu01 O4 172.58(7) . . ?
O5 Cu01 N4 91.29(8) . . ?
O5 Cu01 Cl1 93.90(5) . . ?
N4 Cu01 O4 81.67(7) . . ?
N4 Cu01 Cl1 173.88(6) . . ?
C20 O4 Cu01 110.18(15) . . ?
C27 O5 Cu01 128.55(15) . . ?
C11 O3 H3 109.5 . . ?
C1 O2 C13 118.6(2) . . ?
C3 O1 H1 109.5 . . ?
N5 N4 Cu01 110.20(14) . . ?
C21 N4 Cu01 128.42(17) . . ?
C21 N4 N5 121.4(2) . . ?
N4 N5 C7 130.31(19) . . ?
C20 N5 N4 114.50(19) . . ?
C20 N5 C7 114.58(19) . . ?
C35 O10 H10A 99(3) . . ?
N2 N3 C24 113.3(2) . . ?
N3 N2 C28 113.9(2) . . ?
C34 O9 H9A 109.5 . . ?
C19 C14 C7 111.4(2) . . ?
C19 C14 C15 120.8(2) . . ?
C15 C14 C7 127.7(2) . . ?
C27 C22 C21 124.1(2) . . ?
C23 C22 C21 116.4(2) . . ?
C23 C22 C27 119.5(2) . . ?
N4 C21 C22 122.8(2) . . ?
N4 C21 H21 118.6 . . ?
C22 C21 H21 118.6 . . ?
O4 C20 N5 122.9(2) . . ?
O4 C20 C19 130.5(2) . . ?
N5 C20 C19 106.6(2) . . ?
O7 N1 O6 123.0(3) . . ?
O7 N1 C31 118.5(3) . . ?
O6 N1 C31 118.6(3) . . ?
O5 C27 C22 124.6(2) . . ?
O5 C27 C26 117.7(2) . . ?
C26 C27 C22 117.6(2) . . ?
C14 C19 C20 108.6(2) . . ?
C14 C19 C18 122.3(2) . . ?
C18 C19 C20 129.0(2) . . ?
O3 C11 C10 118.7(2) . . ?
O3 C11 C12 121.7(2) . . ?
C12 C11 C10 119.6(2) . . ?
N5 C7 C14 98.27(18) . . ?
N5 C7 C8 112.31(19) . . ?
N5 C7 C6 110.09(17) . . ?
C8 C7 C14 110.96(18) . . ?
C8 C7 C6 110.77(19) . . ?
C6 C7 C14 113.92(19) . . ?
C13 C8 C7 121.5(2) . . ?
C13 C8 C9 117.0(2) . . ?
C9 C8 C7 121.4(2) . . ?
O2 C1 C6 123.0(2) . . ?
O2 C1 C2 114.0(2) . . ?
C6 C1 C2 123.0(2) . . ?
C1 C6 C7 121.8(2) . . ?
C1 C6 C5 116.8(2) . . ?
C5 C6 C7 121.4(2) . . ?
C22 C23 H23 119.3 . . ?
C24 C23 C22 121.4(2) . . ?
C24 C23 H23 119.3 . . ?
C23 C24 N3 116.0(2) . . ?
C23 C24 C25 119.2(2) . . ?
C25 C24 N3 124.7(2) . . ?
O2 C13 C8 123.3(2) . . ?
O2 C13 C12 114.3(2) . . ?
C8 C13 C12 122.4(2) . . ?
C14 C15 H15 121.4 . . ?
C14 C15 C16 117.2(2) . . ?
C16 C15 H15 121.4 . . ?
C3 C4 H4 120.2 . . ?
C5 C4 H4 120.2 . . ?
C5 C4 C3 119.6(2) . . ?
C24 C25 H25 119.9 . . ?
C26 C25 C24 120.3(2) . . ?
C26 C25 H25 119.9 . . ?
O1 C3 C4 117.8(2) . . ?
O1 C3 C2 121.8(2) . . ?
C2 C3 C4 120.3(2) . . ?
C8 C9 H9 119.0 . . ?
C10 C9 C8 121.9(2) . . ?
C10 C9 H9 119.0 . . ?
C6 C5 H5 119.2 . . ?
C4 C5 C6 121.7(2) . . ?
C4 C5 H5 119.2 . . ?
C27 C26 H26 119.1 . . ?
C25 C26 C27 121.9(2) . . ?
C25 C26 H26 119.1 . . ?
C15 C16 H16 119.2 . . ?
C17 C16 C15 121.6(2) . . ?
C17 C16 H16 119.2 . . ?
C19 C18 H18 121.6 . . ?
C17 C18 C19 116.9(2) . . ?
C17 C18 H18 121.6 . . ?
C11 C10 H10 120.2 . . ?
C9 C10 C11 119.6(2) . . ?
C9 C10 H10 120.2 . . ?
C1 C2 H2 120.7 . . ?
C3 C2 C1 118.6(2) . . ?
C3 C2 H2 120.7 . . ?
C29 C28 N2 123.9(2) . . ?
C33 C28 N2 115.2(2) . . ?
C33 C28 C29 120.8(3) . . ?
C16 C17 H17 119.4 . . ?
C18 C17 C16 121.2(2) . . ?
C18 C17 H17 119.4 . . ?
C11 C12 C13 119.5(2) . . ?
C11 C12 H12 120.3 . . ?
C13 C12 H12 120.3 . . ?
C28 C29 H29 120.3 . . ?
C30 C29 C28 119.3(3) . . ?
C30 C29 H29 120.3 . . ?
C30 C31 N1 118.9(3) . . ?
C30 C31 C32 122.8(3) . . ?
C32 C31 N1 118.3(3) . . ?
C29 C30 H30 120.5 . . ?
C31 C30 C29 119.0(3) . . ?
C31 C30 H30 120.5 . . ?
C28 C33 H33 120.2 . . ?
C32 C33 C28 119.6(3) . . ?
C32 C33 H33 120.2 . . ?
C31 C32 C33 118.5(3) . . ?
C31 C32 H32 120.8 . . ?
C33 C32 H32 120.8 . . ?
O10 C35 H35A 109.5 . . ?
O10 C35 H35B 109.5 . . ?
O10 C35 H35C 109.5 . . ?
H35A C35 H35B 109.5 . . ?
H35A C35 H35C 109.5 . . ?
H35B C35 H35C 109.5 . . ?
O9 C34 H34A 109.5 . . ?
O9 C34 H34B 109.5 . . ?
O9 C34 H34C 109.5 . . ?
H34A C34 H34B 109.5 . . ?
H34A C34 H34C 109.5 . . ?
H34B C34 H34C 109.5 . . ?
H8A O8 H8B 104.5 . . ?

loop_
_geom_bond_atom_site_label_1
_geom_bond_atom_site_label_2
_geom_bond_distance
_geom_bond_site_symmetry_2
_geom_bond_publ_flag
Cu01 O4 2.0066(17) . ?
Cu01 O5 1.9068(17) . ?
Cu01 N4 1.990(2) . ?
Cu01 Cl1 2.2334(7) . ?
O4 C20 1.245(3) . ?
O5 C27 1.309(3) . ?
O3 H3 0.8400 . ?
O3 C11 1.359(3) . ?
O2 C1 1.378(3) . ?
O2 C13 1.381(3) . ?
O1 H1 0.8400 . ?
O1 C3 1.362(3) . ?
N4 N5 1.375(3) . ?
N4 C21 1.292(3) . ?
N5 C20 1.357(3) . ?
N5 C7 1.502(3) . ?
O10 H10A 0.87(5) . ?
O10 C35 1.425(4) . ?
N3 N2 1.259(3) . ?
N3 C24 1.416(3) . ?
N2 C28 1.421(3) . ?
O9 H9A 0.8400 . ?
O9 C34 1.349(4) . ?
O7 N1 1.221(4) . ?
C14 C19 1.383(3) . ?
C14 C7 1.524(3) . ?
C14 C15 1.391(3) . ?
C22 C21 1.432(3) . ?
C22 C27 1.425(3) . ?
C22 C23 1.410(3) . ?
C21 H21 0.9500 . ?
C20 C19 1.458(3) . ?
N1 O6 1.229(4) . ?
N1 C31 1.467(4) . ?
C27 C26 1.417(3) . ?
C19 C18 1.398(3) . ?
C11 C10 1.403(4) . ?
C11 C12 1.375(3) . ?
C7 C8 1.519(3) . ?
C7 C6 1.520(3) . ?
C8 C13 1.385(3) . ?
C8 C9 1.394(3) . ?
C1 C6 1.387(3) . ?
C1 C2 1.389(3) . ?
C6 C5 1.403(3) . ?
C23 H23 0.9500 . ?
C23 C24 1.382(3) . ?
C24 C25 1.409(3) . ?
C13 C12 1.388(3) . ?
C15 H15 0.9500 . ?
C15 C16 1.398(4) . ?
C4 H4 0.9500 . ?
C4 C3 1.395(4) . ?
C4 C5 1.382(3) . ?
C25 H25 0.9500 . ?
C25 C26 1.372(4) . ?
C3 C2 1.385(3) . ?
C9 H9 0.9500 . ?
C9 C10 1.377(3) . ?
C5 H5 0.9500 . ?
C26 H26 0.9500 . ?
C16 H16 0.9500 . ?
C16 C17 1.391(4) . ?
C18 H18 0.9500 . ?
C18 C17 1.387(4) . ?
C10 H10 0.9500 . ?
C2 H2 0.9500 . ?
C28 C29 1.398(4) . ?
C28 C33 1.394(4) . ?
C17 H17 0.9500 . ?
C12 H12 0.9500 . ?
C29 H29 0.9500 . ?
C29 C30 1.381(4) . ?
C31 C30 1.378(4) . ?
C31 C32 1.382(4) . ?
C30 H30 0.9500 . ?
C33 H33 0.9500 . ?
C33 C32 1.385(4) . ?
C32 H32 0.9500 . ?
C35 H35A 0.9800 . ?
C35 H35B 0.9800 . ?
C35 H35C 0.9800 . ?
C34 H34A 0.9800 . ?
C34 H34B 0.9800 . ?
C34 H34C 0.9800 . ?
O8 H8A 0.8700 . ?
O8 H8B 0.8700 . ?

loop_
_geom_torsion_atom_site_label_1
_geom_torsion_atom_site_label_2
_geom_torsion_atom_site_label_3
_geom_torsion_atom_site_label_4
_geom_torsion
_geom_torsion_site_symmetry_1
_geom_torsion_site_symmetry_2
_geom_torsion_site_symmetry_3
_geom_torsion_site_symmetry_4
_geom_torsion_publ_flag
Cu01 O4 C20 N5 6.5(3) . . . . ?
Cu01 O4 C20 C19 -174.1(2) . . . . ?
Cu01 O5 C27 C22 3.0(3) . . . . ?
Cu01 O5 C27 C26 -177.46(16) . . . . ?
Cu01 N4 N5 C20 -3.8(2) . . . . ?
Cu01 N4 N5 C7 166.53(17) . . . . ?
Cu01 N4 C21 C22 1.2(3) . . . . ?
O4 C20 C19 C14 177.6(2) . . . . ?
O4 C20 C19 C18 -5.6(4) . . . . ?
O5 C27 C26 C25 178.3(2) . . . . ?
O3 C11 C10 C9 179.0(2) . . . . ?
O3 C11 C12 C13 -178.3(2) . . . . ?
O2 C1 C6 C7 3.3(4) . . . . ?
O2 C1 C6 C5 -176.9(2) . . . . ?
O2 C1 C2 C3 178.5(2) . . . . ?
O2 C13 C12 C11 178.2(2) . . . . ?
O1 C3 C2 C1 179.6(2) . . . . ?
N4 N5 C20 O4 -1.9(3) . . . . ?
N4 N5 C20 C19 178.55(17) . . . . ?
N4 N5 C7 C14 -177.5(2) . . . . ?
N4 N5 C7 C8 65.8(3) . . . . ?
N4 N5 C7 C6 -58.2(3) . . . . ?
N5 N4 C21 C22 -179.6(2) . . . . ?
N5 C20 C19 C14 -2.9(3) . . . . ?
N5 C20 C19 C18 173.9(2) . . . . ?
N5 C7 C8 C13 -133.5(2) . . . . ?
N5 C7 C8 C9 51.3(3) . . . . ?
N5 C7 C6 C1 130.8(2) . . . . ?
N5 C7 C6 C5 -49.0(3) . . . . ?
N3 N2 C28 C29 -14.6(4) . . . . ?
N3 N2 C28 C33 168.1(2) . . . . ?
N3 C24 C25 C26 -174.3(2) . . . . ?
N2 N3 C24 C23 -175.1(2) . . . . ?
N2 N3 C24 C25 3.3(4) . . . . ?
N2 C28 C29 C30 -177.4(2) . . . . ?
N2 C28 C33 C32 177.0(2) . . . . ?
O7 N1 C31 C30 -166.6(3) . . . . ?
O7 N1 C31 C32 11.2(4) . . . . ?
C14 C19 C18 C17 0.7(4) . . . . ?
C14 C7 C8 C13 117.6(2) . . . . ?
C14 C7 C8 C9 -57.5(3) . . . . ?
C14 C7 C6 C1 -120.0(2) . . . . ?
C14 C7 C6 C5 60.3(3) . . . . ?
C14 C15 C16 C17 0.2(4) . . . . ?
C22 C27 C26 C25 -2.1(4) . . . . ?
C22 C23 C24 N3 175.4(2) . . . . ?
C22 C23 C24 C25 -3.1(4) . . . . ?
C21 N4 N5 C20 176.9(2) . . . . ?
C21 N4 N5 C7 -12.8(3) . . . . ?
C21 C22 C27 O5 2.1(4) . . . . ?
C21 C22 C27 C26 -177.5(2) . . . . ?
C21 C22 C23 C24 180.0(2) . . . . ?
C20 N5 C7 C14 -7.1(2) . . . . ?
C20 N5 C7 C8 -123.9(2) . . . . ?
C20 N5 C7 C6 112.2(2) . . . . ?
C20 C19 C18 C17 -175.7(2) . . . . ?
N1 C31 C30 C29 177.1(2) . . . . ?
N1 C31 C32 C33 -177.7(3) . . . . ?
C27 C22 C21 N4 -4.2(4) . . . . ?
C27 C22 C23 C24 -0.5(4) . . . . ?
O6 N1 C31 C30 11.1(4) . . . . ?
O6 N1 C31 C32 -171.1(3) . . . . ?
C19 C14 C7 N5 5.0(2) . . . . ?
C19 C14 C7 C8 122.8(2) . . . . ?
C19 C14 C7 C6 -111.4(2) . . . . ?
C19 C14 C15 C16 0.9(3) . . . . ?
C19 C18 C17 C16 0.4(4) . . . . ?
C7 N5 C20 O4 -173.8(2) . . . . ?
C7 N5 C20 C19 6.6(2) . . . . ?
C7 C14 C19 C20 -1.6(3) . . . . ?
C7 C14 C19 C18 -178.7(2) . . . . ?
C7 C14 C15 C16 177.7(2) . . . . ?
C7 C8 C13 O2 5.1(4) . . . . ?
C7 C8 C13 C12 -175.4(2) . . . . ?
C7 C8 C9 C10 176.2(2) . . . . ?
C7 C6 C5 C4 178.0(2) . . . . ?
C8 C7 C6 C1 5.9(3) . . . . ?
C8 C7 C6 C5 -173.8(2) . . . . ?
C8 C13 C12 C11 -1.3(4) . . . . ?
C8 C9 C10 C11 -0.2(4) . . . . ?
C1 O2 C13 C8 4.9(4) . . . . ?
C1 O2 C13 C12 -174.6(2) . . . . ?
C1 C6 C5 C4 -1.8(4) . . . . ?
C6 C7 C8 C13 -10.0(3) . . . . ?
C6 C7 C8 C9 174.9(2) . . . . ?
C6 C1 C2 C3 -0.5(4) . . . . ?
C23 C22 C21 N4 175.3(2) . . . . ?
C23 C22 C27 O5 -177.4(2) . . . . ?
C23 C22 C27 C26 3.0(3) . . . . ?
C23 C24 C25 C26 4.0(4) . . . . ?
C24 N3 N2 C28 177.8(2) . . . . ?
C24 C25 C26 C27 -1.4(4) . . . . ?
C13 O2 C1 C6 -9.2(4) . . . . ?
C13 O2 C1 C2 171.9(2) . . . . ?
C13 C8 C9 C10 0.8(4) . . . . ?
C15 C14 C19 C20 175.6(2) . . . . ?
C15 C14 C19 C18 -1.4(4) . . . . ?
C15 C14 C7 N5 -172.1(2) . . . . ?
C15 C14 C7 C8 -54.3(3) . . . . ?
C15 C14 C7 C6 71.5(3) . . . . ?
C15 C16 C17 C18 -0.9(4) . . . . ?
C4 C3 C2 C1 -1.2(4) . . . . ?
C3 C4 C5 C6 0.2(4) . . . . ?
C9 C8 C13 O2 -179.5(2) . . . . ?
C9 C8 C13 C12 0.0(4) . . . . ?
C5 C4 C3 O1 -179.4(2) . . . . ?
C5 C4 C3 C2 1.4(4) . . . . ?
C10 C11 C12 C13 1.9(4) . . . . ?
C2 C1 C6 C7 -177.8(2) . . . . ?
C2 C1 C6 C5 1.9(4) . . . . ?
C28 C29 C30 C31 0.7(4) . . . . ?
C28 C33 C32 C31 0.5(4) . . . . ?
C12 C11 C10 C9 -1.2(4) . . . . ?
C29 C28 C33 C32 -0.4(4) . . . . ?
C30 C31 C32 C33 0.0(4) . . . . ?
C33 C28 C29 C30 -0.2(4) . . . . ?
C32 C31 C30 C29 -0.6(4) . . . . ?
